data_2217300
loop_
_publ_author_name
'Yan, Fan-Yong'
'Liu, Dong-Qing'

_publ_section_title
(<i>E</i>)-3-(2-Chloro-3,3,3-trifluoroprop-1-enyl)-2,2-dimethyl-<i>N</i>,<i>N</i>-diphenylcyclopropanecarboxamide
_journal_coeditor_code SJ2421
_journal_issue 1
_journal_name_full 'Acta Crystallographica Section E'
_journal_page_first o18
_journal_page_last o18
_journal_paper_doi 10.1107/S1600536807060953
_journal_volume 64
_journal_year 2008
_chemical_formula_iupac 'C21 H19 Cl F3 N O'
_chemical_formula_moiety 'C21 H19 Cl F3 N O'
_chemical_formula_sum 'C21 H19 Cl F3 N O'
_chemical_formula_weight 393.82
_chemical_name_systematic
;
(E)-3-(2-Chloro-3,3,3-trifluoroprop-1-enyl)-2,2-dimethyl-N,N-
diphenylcyclopropanecarboxamide
;
_space_group_IT_number 14
_symmetry_cell_setting monoclinic
_symmetry_space_group_name_Hall '-P 2yn'
_symmetry_space_group_name_H-M 'P 1 21/n 1'
_atom_sites_solution_hydrogens geom
_atom_sites_solution_primary direct
_atom_sites_solution_secondary difmap
_audit_creation_method SHELXL-97
_cell_angle_alpha 90.00
_cell_angle_beta 99.068(11)
_cell_angle_gamma 90.00
_cell_formula_units_Z 4
_cell_length_a 9.247(6)
_cell_length_b 21.443(14)
_cell_length_c 10.025(7)
_cell_measurement_reflns_used 2995
_cell_measurement_temperature 294(2)
_cell_measurement_theta_max 24.68
_cell_measurement_theta_min 2.23
_cell_volume 1963(2)
_computing_cell_refinement 'SAINT (Bruker, 1997)'
_computing_data_collection 'SMART (Bruker, 1997)'
_computing_data_reduction 'SAINT (Bruker, 1997)'
_computing_molecular_graphics 'SHELXTL (Bruker, 1997)'
_computing_publication_material 'SHELXTL (Bruker, 1997)'
_computing_structure_refinement 'SHELXL97 (Sheldrick, 1997)'
_computing_structure_solution 'SHELXS97 (Sheldrick, 1997)'
_diffrn_ambient_temperature 294(2)
_diffrn_measured_fraction_theta_full 0.993
_diffrn_measured_fraction_theta_max 0.993
_diffrn_measurement_device_type 'Bruker SMART CCD area-detector'
_diffrn_measurement_method '\f and \w scans'
_diffrn_radiation_monochromator graphite
_diffrn_radiation_source 'fine-focus sealed tube'
_diffrn_radiation_type MoK\a
_diffrn_radiation_wavelength 0.71073
_diffrn_reflns_av_R_equivalents 0.0339
_diffrn_reflns_av_sigmaI/netI 0.0380
_diffrn_reflns_limit_h_max 10
_diffrn_reflns_limit_h_min -11
_diffrn_reflns_limit_k_max 26
_diffrn_reflns_limit_k_min -20
_diffrn_reflns_limit_l_max 11
_diffrn_reflns_limit_l_min -12
_diffrn_reflns_number 11179
_diffrn_reflns_theta_full 26.45
_diffrn_reflns_theta_max 26.45
_diffrn_reflns_theta_min 1.90
_diffrn_standards_number 0
_exptl_absorpt_coefficient_mu 0.232
_exptl_absorpt_correction_T_max 0.9595
_exptl_absorpt_correction_T_min 0.9508
_exptl_absorpt_correction_type multi-scan
_exptl_absorpt_process_details '(SADABS; Bruker, 1997)'
_exptl_crystal_colour colourles
_exptl_crystal_density_diffrn 1.333
_exptl_crystal_density_method 'not measured'
_exptl_crystal_description prism
_exptl_crystal_F_000 816
_exptl_crystal_size_max 0.22
_exptl_crystal_size_mid 0.20
_exptl_crystal_size_min 0.18
_refine_diff_density_max 0.296
_refine_diff_density_min -0.323
_refine_ls_extinction_method none
_refine_ls_goodness_of_fit_ref 1.004
_refine_ls_hydrogen_treatment constr
_refine_ls_matrix_type full
_refine_ls_number_parameters 274
_refine_ls_number_reflns 4030
_refine_ls_number_restraints 60
_refine_ls_restrained_S_all 1.026
_refine_ls_R_factor_all 0.0867
_refine_ls_R_factor_gt 0.0415
_refine_ls_shift/su_max 0.001
_refine_ls_shift/su_mean <0.001
_refine_ls_structure_factor_coef Fsqd
_refine_ls_weighting_details 'calc w=1/[\s^2^(Fo^2^)+(0.0477P)^2^+0.4369P] where P=(Fo^2^+2Fc^2^)/3'
_refine_ls_weighting_scheme calc
_refine_ls_wR_factor_gt 0.0964
_refine_ls_wR_factor_ref 0.1187
_reflns_number_gt 2379
_reflns_number_total 4030
_reflns_threshold_expression I>2\s(I)
_cod_data_source_file sj2421.cif
_cod_data_source_block I
_cod_depositor_comments
;
The following automatic conversions were performed:
'_symmetry_cell_setting' value 'Monoclinic' changed to 'monoclinic'
according to '/home/saulius/struct/CIF-dictionaries/cif_core.dic'
dictionary named 'cif_core.dic' version 2.4.1 from 2010-06-29.

Automatic conversion script
Id: cif_fix_enum 1527 2010-12-29 10:47:43Z saulius 

The following automatic conversions were performed:

'_symmetry_cell_setting' value 'Monoclinic' changed to 'monoclinic'
according to /home/saulius/struct/CIF-dictionaries/cif_core.dic
dictionary named 'cif_core.dic' version 2.4.1 from 2010-06-29.

Automatic conversion script
Id: cif_fix_values 1715 2011-07-08 13:25:40Z adriana 
;
_cod_original_sg_symbol_H-M 'P 21/n'
_cod_database_code 2217300
_cod_database_fobs_code 2217300

loop_
_symmetry_equiv_pos_as_xyz
'x, y, z'
'-x+1/2, y+1/2, -z+1/2'
'-x, -y, -z'
'x-1/2, -y-1/2, z-1/2'

loop_
_atom_site_type_symbol
_atom_site_label
_atom_site_fract_x
_atom_site_fract_y
_atom_site_fract_z
_atom_site_U_iso_or_equiv
_atom_site_adp_type
_atom_site_calc_flag
_atom_site_refinement_flags
_atom_site_occupancy
_atom_site_disorder_assembly
_atom_site_disorder_group
Cl Cl1 0.52632(8) 0.07861(4) 0.13621(8) 0.0975(3) Uani d . 1 . .
F F1 0.732(2) 0.0017(7) 0.0236(16) 0.111(4) Uani d PDU 0.44(3) A 1
F F2 0.9287(12) 0.0254(10) 0.1498(12) 0.096(3) Uani d PDU 0.44(3) A 1
F F3 0.823(2) 0.0915(7) 0.0041(15) 0.122(3) Uani d PDU 0.44(3) A 1
F F1' 0.7705(16) -0.0077(4) 0.0400(14) 0.103(3) Uani d PDU 0.56(3) A 2
F F2' 0.9394(7) 0.0532(8) 0.1380(10) 0.094(2) Uani d PDU 0.56(3) A 2
F F3' 0.7669(19) 0.0895(6) -0.0073(10) 0.123(3) Uani d PDU 0.56(3) A 2
O O1 1.00435(15) 0.11409(7) 0.53022(16) 0.0659(4) Uani d . 1 A .
N N1 0.96418(16) 0.19188(7) 0.67253(17) 0.0483(4) Uani d . 1 A .
C C1 0.7965(3) 0.04904(14) 0.0946(3) 0.0799(8) Uani d D 1 . .
C C2 0.7085(2) 0.06733(10) 0.1994(2) 0.0600(6) Uani d . 1 A .
C C3 0.7634(2) 0.07596(10) 0.3275(2) 0.0560(5) Uani d . 1 . .
H H3 0.8630 0.0683 0.3528 0.067 Uiso calc R 1 A .
C C4 0.6825(2) 0.09642(9) 0.4335(2) 0.0542(5) Uani d . 1 A .
H H4 0.5822 0.1103 0.4003 0.065 Uiso calc R 1 . .
C C5 0.7013(2) 0.06512(9) 0.5698(2) 0.0535(5) Uani d . 1 . .
C C6 0.7573(2) 0.13142(9) 0.5584(2) 0.0544(5) Uani d . 1 A .
H H6 0.6969 0.1637 0.5914 0.065 Uiso calc R 1 . .
C C7 0.8048(3) 0.01108(11) 0.5998(3) 0.0745(7) Uani d . 1 A .
H H7A 0.7580 -0.0264 0.5624 0.112 Uiso calc R 1 . .
H H7B 0.8311 0.0065 0.6958 0.112 Uiso calc R 1 . .
H H7C 0.8913 0.0186 0.5605 0.112 Uiso calc R 1 . .
C C8 0.5658(3) 0.06042(12) 0.6365(3) 0.0760(7) Uani d . 1 A .
H H8A 0.5011 0.0945 0.6071 0.114 Uiso calc R 1 . .
H H8B 0.5935 0.0621 0.7328 0.114 Uiso calc R 1 . .
H H8C 0.5168 0.0217 0.6117 0.114 Uiso calc R 1 . .
C C9 0.9165(2) 0.14478(10) 0.5816(2) 0.0522(5) Uani d . 1 . .
C C10 1.1194(2) 0.19815(9) 0.7161(2) 0.0473(5) Uani d . 1 . .
C C11 1.2001(2) 0.14777(11) 0.7713(2) 0.0565(5) Uani d . 1 A .
H H11 1.1545 0.1098 0.7811 0.068 Uiso calc R 1 . .
C C12 1.3491(3) 0.15412(13) 0.8119(2) 0.0683(7) Uani d . 1 . .
H H12 1.4040 0.1202 0.8489 0.082 Uiso calc R 1 A .
C C13 1.4170(3) 0.21036(14) 0.7978(3) 0.0739(7) Uani d . 1 A .
H H13 1.5177 0.2142 0.8236 0.089 Uiso calc R 1 . .
C C14 1.3366(3) 0.26020(13) 0.7462(3) 0.0740(7) Uani d . 1 . .
H H14 1.3822 0.2984 0.7387 0.089 Uiso calc R 1 A .
C C15 1.1871(2) 0.25455(10) 0.7048(2) 0.0621(6) Uani d . 1 A .
H H15 1.1326 0.2888 0.6693 0.074 Uiso calc R 1 . .
C C16 0.8725(2) 0.24001(9) 0.7137(2) 0.0444(5) Uani d . 1 . .
C C17 0.7857(2) 0.27642(9) 0.6197(2) 0.0521(5) Uani d . 1 A .
H H17 0.7830 0.2689 0.5280 0.063 Uiso calc R 1 . .
C C18 0.7031(2) 0.32397(10) 0.6614(3) 0.0636(6) Uani d . 1 . .
H H18 0.6440 0.3480 0.5974 0.076 Uiso calc R 1 A .
C C19 0.7068(2) 0.33616(11) 0.7943(3) 0.0666(7) Uani d . 1 A .
H H19 0.6507 0.3684 0.8212 0.080 Uiso calc R 1 . .
C C20 0.7929(3) 0.30110(12) 0.8887(3) 0.0686(7) Uani d . 1 . .
H H20 0.7960 0.3098 0.9800 0.082 Uiso calc R 1 A .
C C21 0.8759(2) 0.25253(11) 0.8494(2) 0.0588(6) Uani d . 1 A .
H H21 0.9337 0.2284 0.9142 0.071 Uiso calc R 1 . .

loop_
_atom_site_aniso_label
_atom_site_aniso_U_11
_atom_site_aniso_U_22
_atom_site_aniso_U_33
_atom_site_aniso_U_12
_atom_site_aniso_U_13
_atom_site_aniso_U_23
Cl1 0.0740(4) 0.1102(6) 0.0929(5) 0.0004(4) -0.0339(4) 0.0028(4)
F1 0.105(6) 0.125(6) 0.095(4) -0.004(4) -0.010(4) -0.058(5)
F2 0.079(3) 0.134(7) 0.074(3) 0.000(4) 0.005(3) -0.020(5)
F3 0.135(7) 0.135(5) 0.104(5) -0.029(5) 0.041(5) 0.025(4)
F1' 0.103(5) 0.094(3) 0.112(5) -0.001(3) 0.013(4) -0.025(3)
F2' 0.081(2) 0.128(6) 0.076(3) -0.022(3) 0.0197(18) -0.023(4)
F3' 0.140(7) 0.161(5) 0.070(3) -0.007(4) 0.021(4) 0.033(3)
O1 0.0450(8) 0.0741(10) 0.0785(11) 0.0020(7) 0.0097(7) -0.0341(9)
N1 0.0402(8) 0.0436(9) 0.0607(10) -0.0005(7) 0.0063(7) -0.0123(8)
C1 0.090(2) 0.089(2) 0.0554(16) -0.0193(17) -0.0049(15) -0.0049(16)
C2 0.0611(13) 0.0561(13) 0.0569(14) -0.0085(11) -0.0086(11) 0.0024(11)
C3 0.0467(11) 0.0594(13) 0.0579(14) -0.0005(10) -0.0041(10) -0.0032(11)
C4 0.0409(10) 0.0512(12) 0.0669(14) 0.0016(9) -0.0023(10) -0.0055(11)
C5 0.0501(12) 0.0486(12) 0.0617(14) -0.0026(10) 0.0081(10) -0.0088(11)
C6 0.0424(11) 0.0460(12) 0.0740(15) 0.0006(9) 0.0068(10) -0.0165(10)
C7 0.0812(17) 0.0595(15) 0.0812(17) 0.0102(13) 0.0081(13) 0.0081(13)
C8 0.0708(16) 0.0765(17) 0.0849(18) -0.0165(13) 0.0252(13) -0.0172(14)
C9 0.0468(11) 0.0495(12) 0.0599(13) -0.0007(10) 0.0071(10) -0.0109(11)
C10 0.0410(10) 0.0492(12) 0.0520(12) 0.0002(9) 0.0080(9) -0.0095(10)
C11 0.0550(12) 0.0571(13) 0.0557(13) 0.0045(11) 0.0039(10) -0.0044(11)
C12 0.0585(14) 0.0866(18) 0.0575(14) 0.0222(13) 0.0017(11) -0.0091(13)
C13 0.0442(12) 0.102(2) 0.0748(17) -0.0020(14) 0.0063(12) -0.0263(15)
C14 0.0519(14) 0.0751(17) 0.0971(19) -0.0140(13) 0.0184(13) -0.0202(15)
C15 0.0514(12) 0.0518(13) 0.0837(16) -0.0025(10) 0.0128(11) -0.0073(12)
C16 0.0417(10) 0.0407(11) 0.0521(12) -0.0068(9) 0.0111(9) -0.0072(9)
C17 0.0576(12) 0.0478(12) 0.0521(12) 0.0015(10) 0.0120(10) 0.0005(10)
C18 0.0583(13) 0.0469(13) 0.0854(18) 0.0058(11) 0.0109(12) 0.0011(12)
C19 0.0548(13) 0.0531(14) 0.097(2) -0.0060(11) 0.0264(13) -0.0219(14)
C20 0.0665(15) 0.0822(17) 0.0622(15) -0.0136(14) 0.0256(12) -0.0277(13)
C21 0.0568(13) 0.0690(15) 0.0508(13) -0.0025(11) 0.0087(10) -0.0044(11)

loop_
_atom_type_symbol
_atom_type_description
_atom_type_scat_dispersion_real
_atom_type_scat_dispersion_imag
_atom_type_scat_source
C C 0.0033 0.0016 'International Tables Vol C Tables 4.2.6.8 and 6.1.1.4'
H H 0.0000 0.0000 'International Tables Vol C Tables 4.2.6.8 and 6.1.1.4'
N N 0.0061 0.0033 'International Tables Vol C Tables 4.2.6.8 and 6.1.1.4'
O O 0.0106 0.0060 'International Tables Vol C Tables 4.2.6.8 and 6.1.1.4'
F F 0.0171 0.0103 'International Tables Vol C Tables 4.2.6.8 and 6.1.1.4'
Cl Cl 0.1484 0.1585 'International Tables Vol C Tables 4.2.6.8 and 6.1.1.4'

loop_
_geom_angle_atom_site_label_1
_geom_angle_atom_site_label_2
_geom_angle_atom_site_label_3
_geom_angle
C9 N1 C16 124.86(16)
C9 N1 C10 117.84(16)
C16 N1 C10 116.81(15)
F1 C1 F3 105.7(11)
F2' C1 F3' 106.3(6)
F2' C1 F1' 107.5(6)
F3' C1 F1' 106.0(8)
F1 C1 F2 103.4(8)
F3 C1 F2 106.5(7)
F1 C1 C2 109.6(8)
F2' C1 C2 112.3(5)
F3 C1 C2 118.7(8)
F3' C1 C2 107.6(7)
F1' C1 C2 116.6(6)
F2 C1 C2 111.7(6)
C3 C2 C1 124.0(2)
C3 C2 Cl1 122.9(2)
C1 C2 Cl1 113.06(17)
C2 C3 C4 126.0(2)
C2 C3 H3 117.0
C4 C3 H3 117.0
C3 C4 C5 121.75(18)
C3 C4 C6 121.70(18)
C5 C4 C6 60.22(14)
C3 C4 H4 114.2
C5 C4 H4 114.2
C6 C4 H4 114.2
C7 C5 C4 120.27(19)
C7 C5 C8 113.9(2)
C4 C5 C8 116.37(19)
C7 C5 C6 121.44(19)
C4 C5 C6 60.57(14)
C8 C5 C6 114.21(18)
C9 C6 C5 120.64(17)
C9 C6 C4 122.29(18)
C5 C6 C4 59.21(14)
C9 C6 H6 114.5
C5 C6 H6 114.5
C4 C6 H6 114.5
C5 C7 H7A 109.5
C5 C7 H7B 109.5
H7A C7 H7B 109.5
C5 C7 H7C 109.5
H7A C7 H7C 109.5
H7B C7 H7C 109.5
C5 C8 H8A 109.5
C5 C8 H8B 109.5
H8A C8 H8B 109.5
C5 C8 H8C 109.5
H8A C8 H8C 109.5
H8B C8 H8C 109.5
O1 C9 N1 120.42(18)
O1 C9 C6 122.70(19)
N1 C9 C6 116.76(18)
C15 C10 C11 119.9(2)
C15 C10 N1 120.15(18)
C11 C10 N1 119.98(18)
C10 C11 C12 119.6(2)
C10 C11 H11 120.2
C12 C11 H11 120.2
C13 C12 C11 120.4(2)
C13 C12 H12 119.8
C11 C12 H12 119.8
C14 C13 C12 119.8(2)
C14 C13 H13 120.1
C12 C13 H13 120.1
C13 C14 C15 120.5(2)
C13 C14 H14 119.8
C15 C14 H14 119.8
C10 C15 C14 119.9(2)
C10 C15 H15 120.1
C14 C15 H15 120.1
C17 C16 C21 118.89(19)
C17 C16 N1 121.07(18)
C21 C16 N1 119.96(18)
C18 C17 C16 120.2(2)
C18 C17 H17 119.9
C16 C17 H17 119.9
C19 C18 C17 120.8(2)
C19 C18 H18 119.6
C17 C18 H18 119.6
C18 C19 C20 119.9(2)
C18 C19 H19 120.0
C20 C19 H19 120.0
C19 C20 C21 120.4(2)
C19 C20 H20 119.8
C21 C20 H20 119.8
C16 C21 C20 119.8(2)
C16 C21 H21 120.1
C20 C21 H21 120.1

loop_
_geom_bond_atom_site_label_1
_geom_bond_atom_site_label_2
_geom_bond_distance
Cl1 C2 1.721(2)
F1 C1 1.324(8)
F2 C1 1.357(7)
F3 C1 1.334(8)
F1' C1 1.340(7)
F2' C1 1.328(6)
F3' C1 1.336(7)
O1 C9 1.221(2)
N1 C9 1.385(3)
N1 C16 1.437(2)
N1 C10 1.439(2)
C1 C2 1.480(4)
C2 C3 1.317(3)
C3 C4 1.460(3)
C3 H3 0.9300
C4 C5 1.508(3)
C4 C6 1.529(3)
C4 H4 0.9800
C5 C7 1.502(3)
C5 C8 1.514(3)
C5 C6 1.523(3)
C6 C9 1.481(3)
C6 H6 0.9800
C7 H7A 0.9600
C7 H7B 0.9600
C7 H7C 0.9600
C8 H8A 0.9600
C8 H8B 0.9600
C8 H8C 0.9600
C10 C15 1.375(3)
C10 C11 1.378(3)
C11 C12 1.381(3)
C11 H11 0.9300
C12 C13 1.377(4)
C12 H12 0.9300
C13 C14 1.357(4)
C13 H13 0.9300
C14 C15 1.385(3)
C14 H14 0.9300
C15 H15 0.9300
C16 C17 1.380(3)
C16 C21 1.382(3)
C17 C18 1.378(3)
C17 H17 0.9300
C18 C19 1.353(3)
C18 H18 0.9300
C19 C20 1.363(3)
C19 H19 0.9300
C20 C21 1.387(3)
C20 H20 0.9300
C21 H21 0.9300

loop_
_geom_torsion_atom_site_label_1
_geom_torsion_atom_site_label_2
_geom_torsion_atom_site_label_3
_geom_torsion_atom_site_label_4
_geom_torsion
F1 C1 C2 C3 131.3(10)
F2' C1 C2 C3 -11.5(9)
F3 C1 C2 C3 -107.2(10)
F3' C1 C2 C3 -128.0(8)
F1' C1 C2 C3 113.2(8)
F2 C1 C2 C3 17.3(11)
F1 C1 C2 Cl1 -50.5(10)
F2' C1 C2 Cl1 166.7(8)
F3 C1 C2 Cl1 70.9(10)
F3' C1 C2 Cl1 50.2(8)
F1' C1 C2 Cl1 -68.6(8)
F2 C1 C2 Cl1 -164.5(11)
C1 C2 C3 C4 177.4(2)
Cl1 C2 C3 C4 -0.7(3)
C2 C3 C4 C5 134.6(2)
C2 C3 C4 C6 -153.1(2)
C3 C4 C5 C7 -0.4(3)
C6 C4 C5 C7 -111.4(2)
C3 C4 C5 C8 -144.8(2)
C6 C4 C5 C8 104.2(2)
C3 C4 C5 C6 111.0(2)
C7 C5 C6 C9 -2.2(3)
C4 C5 C6 C9 -111.7(2)
C8 C5 C6 C9 140.5(2)
C7 C5 C6 C4 109.5(2)
C8 C5 C6 C4 -107.8(2)
C3 C4 C6 C9 -2.1(3)
C5 C4 C6 C9 109.0(2)
C3 C4 C6 C5 -111.1(2)
C16 N1 C9 O1 164.25(19)
C10 N1 C9 O1 -7.4(3)
C16 N1 C9 C6 -19.7(3)
C10 N1 C9 C6 168.66(18)
C5 C6 C9 O1 47.4(3)
C4 C6 C9 O1 -23.3(3)
C5 C6 C9 N1 -128.5(2)
C4 C6 C9 N1 160.74(19)
C9 N1 C10 C15 126.5(2)
C16 N1 C10 C15 -45.8(3)
C9 N1 C10 C11 -54.5(3)
C16 N1 C10 C11 133.2(2)
C15 C10 C11 C12 -1.5(3)
N1 C10 C11 C12 179.52(19)
C10 C11 C12 C13 0.2(3)
C11 C12 C13 C14 1.3(4)
C12 C13 C14 C15 -1.4(4)
C11 C10 C15 C14 1.3(3)
N1 C10 C15 C14 -179.7(2)
C13 C14 C15 C10 0.2(4)
C9 N1 C16 C17 -53.0(3)
C10 N1 C16 C17 118.7(2)
C9 N1 C16 C21 130.3(2)
C10 N1 C16 C21 -58.1(2)
C21 C16 C17 C18 -0.6(3)
N1 C16 C17 C18 -177.38(17)
C16 C17 C18 C19 0.7(3)
C17 C18 C19 C20 -0.1(3)
C18 C19 C20 C21 -0.6(3)
C17 C16 C21 C20 -0.1(3)
N1 C16 C21 C20 176.72(18)
C19 C20 C21 C16 0.7(3)
